data_4512038
loop_
_publ_author_name
'Agarwal, Rashmi A.'
'Bharadwaj, Parimal K.'

_publ_section_title
;
 Guest Exchange Reactions in Isostructural 3D Porous Coordination Polymers
 of Ni(II), Co(II), and Mn(II)
;
_journal_issue 11
_journal_name_full 'Crystal Growth &amp; Design'
_journal_page_first 6115
_journal_paper_doi 10.1021/cg501279y
_journal_volume 14
_journal_year 2014
_chemical_formula_moiety 'C63 H39 B F4 N12 Ni2 O6'
_chemical_formula_sum 'C63 H39 B F4 N12 Ni2 O6'
_chemical_formula_weight 1264.29
_chemical_name_systematic
;
 ?
;
_space_group_IT_number 163
_symmetry_cell_setting trigonal
_symmetry_space_group_name_Hall '-P 3 2c'
_symmetry_space_group_name_H-M 'P -3 1 c'
_atom_sites_solution_hydrogens geom
_atom_sites_solution_primary direct
_atom_sites_solution_secondary difmap
_audit_creation_method SHELXL-97
_cell_angle_alpha 90.000(5)
_cell_angle_beta 90.000(5)
_cell_angle_gamma 120.000(5)
_cell_formula_units_Z 2
_cell_length_a 16.774(5)
_cell_length_b 16.774(5)
_cell_length_c 13.913(5)
_cell_measurement_reflns_used 999
_cell_measurement_temperature 100(2)
_cell_measurement_theta_max 25.49
_cell_measurement_theta_min 2.03
_cell_volume 3390.2(19)
_computing_cell_refinement 'SAINT 6.45 ( Bruker, 2003)'
_computing_data_collection 'SMART 5.628 (Bruker, 2003)'
_computing_data_reduction 'SAINT 6.45 ( Bruker, 2003)'
_computing_molecular_graphics 'DIAMOND 2.1e'
_computing_structure_refinement 'SHELXL-97 (Sheldrick, 1997)'
_computing_structure_solution SIR-97
_diffrn_ambient_temperature 100(2)
_diffrn_measured_fraction_theta_full 1.000
_diffrn_measured_fraction_theta_max 1.000
_diffrn_measurement_device_type 'BRUKER SMART APEX'
_diffrn_measurement_method /w-scans
_diffrn_radiation_monochromator graphite
_diffrn_radiation_source 'fine-focus sealed tube'
_diffrn_radiation_type MoK\a
_diffrn_radiation_wavelength 0.71073
_diffrn_reflns_av_R_equivalents 0.0655
_diffrn_reflns_av_sigmaI/netI 0.0373
_diffrn_reflns_limit_h_max 14
_diffrn_reflns_limit_h_min -20
_diffrn_reflns_limit_k_max 20
_diffrn_reflns_limit_k_min -12
_diffrn_reflns_limit_l_max 15
_diffrn_reflns_limit_l_min -16
_diffrn_reflns_number 17948
_diffrn_reflns_theta_full 25.49
_diffrn_reflns_theta_max 25.49
_diffrn_reflns_theta_min 2.03
_exptl_absorpt_coefficient_mu 0.621
_exptl_absorpt_correction_T_max 0.8964
_exptl_absorpt_correction_T_min 0.8754
_exptl_absorpt_correction_type empirical
_exptl_absorpt_process_details SADABS
_exptl_crystal_colour Green
_exptl_crystal_density_diffrn 1.239
_exptl_crystal_density_method 'not measured'
_exptl_crystal_description Needle
_exptl_crystal_F_000 1292
_exptl_crystal_size_max 0.22
_exptl_crystal_size_mid 0.20
_exptl_crystal_size_min 0.18
_refine_diff_density_max 2.868
_refine_diff_density_min -0.790
_refine_diff_density_rms 0.189
_refine_ls_extinction_method none
_refine_ls_goodness_of_fit_ref 1.357
_refine_ls_hydrogen_treatment constr
_refine_ls_matrix_type full
_refine_ls_number_parameters 137
_refine_ls_number_reflns 2118
_refine_ls_number_restraints 5
_refine_ls_restrained_S_all 1.404
_refine_ls_R_factor_all 0.1131
_refine_ls_R_factor_gt 0.1014
_refine_ls_shift/su_max 0.000
_refine_ls_shift/su_mean 0.000
_refine_ls_structure_factor_coef Fsqd
_refine_ls_weighting_details 'calc w=1/[\s^2^(Fo^2^)+(0.2000P)^2^+0.0000P] where P=(Fo^2^+2Fc^2^)/3'
_refine_ls_weighting_scheme calc
_refine_ls_wR_factor_gt 0.2991
_refine_ls_wR_factor_ref 0.3167
_reflns_number_gt 1736
_reflns_number_total 2118
_reflns_threshold_expression >2sigma(I)
_cod_data_source_file cg501279y_si_002.cif
_cod_data_source_block Compound1
_cod_depositor_comments
;
The following automatic conversions were performed:

'_symmetry_cell_setting' value 'Trigonal' changed to 'trigonal'
according to
/home/saulius/struct/COD-crude-data--automatic-downloads/rss-feeds/ACS/lib/dictionaries/cif_core.dic
dictionary named 'cif_core.dic' version 2.4.2 from
2011-04-26.

'_refine_ls_hydrogen_treatment' value 'Constr' changed
to 'constr' according to
/home/saulius/struct/COD-crude-data--automatic-downloads/rss-feeds/ACS/lib/dictionaries/cif_core.dic
dictionary named 'cif_core.dic' version 2.4.2 from 2011-04-26.

Automatic conversion script
Id: cif_fix_values 2281 2013-09-26 08:29:07Z andrius 

 Adding full bibliography for 4512038--4512047.cif.
;
_cod_original_sg_symbol_H-M P-31c
_cod_database_code 4512038

loop_
_symmetry_equiv_pos_as_xyz
'x, y, z'
'-y, x-y, z'
'-x+y, -x, z'
'-y, -x, -z+1/2'
'x, x-y, -z+1/2'
'-x+y, y, -z+1/2'
'-x, -y, -z'
'y, -x+y, -z'
'x-y, x, -z'
'y, x, z-1/2'
'-x, -x+y, z-1/2'
'x-y, -y, z-1/2'

loop_
_atom_site_label
_atom_site_type_symbol
_atom_site_fract_x
_atom_site_fract_y
_atom_site_fract_z
_atom_site_U_iso_or_equiv
_atom_site_adp_type
_atom_site_occupancy
_atom_site_symmetry_multiplicity
_atom_site_calc_flag
_atom_site_refinement_flags
Ni1 Ni -0.3333 0.3333 0.10433(7) 0.0145(5) Uani 1 3 d S
F1 F 0.176(2) 0.840(2) 0.2654(19) 0.094(6) Uiso 0.33 1 d PD
F2 F 0.2485(8) 0.7737(8) 0.3046(9) 0.050(3) Uiso 0.33 1 d PD
O1 O -0.2213(2) 0.3533(2) 0.1815(3) 0.0170(8) Uani 1 1 d .
N1 N 0.1142(3) 0.6102(3) 0.4121(3) 0.0204(11) Uani 1 1 d .
N2 N 0.2294(3) 0.6684(3) 0.5187(3) 0.0171(10) Uani 1 1 d .
B1 B 0.2069(7) 0.7931(7) 0.2500 0.9(4) Uiso 0.33 2 d SPD
C1 C -0.1840(5) 0.4080(2) 0.2500 0.0149(14) Uani 1 2 d S
C2 C -0.0791(5) 0.4605(2) 0.2500 0.0190(15) Uani 1 2 d S
C3 C -0.0321(3) 0.5108(3) 0.3306(4) 0.0203(12) Uani 1 1 d .
H3 H -0.0639 0.5124 0.3846 0.024 Uiso 1 1 calc R
C4 C 0.0627(3) 0.5583(4) 0.3289(3) 0.0211(12) Uani 1 1 d .
C5 C 0.1116(5) 0.5558(2) 0.2500 0.0215(16) Uani 1 2 d S
H5 H 0.1756 0.5878 0.2500 0.026 Uiso 1 2 calc SR
C6 C 0.1906(3) 0.6110(4) 0.4465(4) 0.0208(12) Uani 1 1 d .
H6 H 0.2131 0.5747 0.4215 0.025 Uiso 1 1 calc R
C7 C 0.1748(3) 0.7092(4) 0.5321(4) 0.0208(12) Uani 1 1 d .
C8 C 0.1834(4) 0.7765(4) 0.5974(4) 0.0312(14) Uani 1 1 d .
H8 H 0.2290 0.7991 0.6444 0.037 Uiso 1 1 calc R
C9 C 0.1215(5) 0.8080(5) 0.5896(5) 0.0409(17) Uani 1 1 d .
H9 H 0.1264 0.8536 0.6313 0.049 Uiso 1 1 calc R
C10 C 0.0518(5) 0.7729(5) 0.5203(5) 0.050(2) Uani 1 1 d .
H10 H 0.0119 0.7963 0.5170 0.061 Uiso 1 1 calc R
C11 C 0.0400(5) 0.7044(5) 0.4562(5) 0.0362(16) Uani 1 1 d .
H11 H -0.0070 0.6806 0.4108 0.043 Uiso 1 1 calc R
C12 C 0.1024(4) 0.6736(4) 0.4642(4) 0.0238(13) Uani 1 1 d .

loop_
_atom_site_aniso_label
_atom_site_aniso_U_11
_atom_site_aniso_U_22
_atom_site_aniso_U_33
_atom_site_aniso_U_23
_atom_site_aniso_U_13
_atom_site_aniso_U_12
Ni1 0.0166(6) 0.0166(6) 0.0102(8) 0.000 0.000 0.0083(3)
O1 0.0158(18) 0.0219(18) 0.0134(18) -0.0029(15) 0.0000(14) 0.0094(15)
N1 0.018(2) 0.027(2) 0.016(2) -0.0052(18) -0.0027(17) 0.0107(19)
N2 0.019(2) 0.020(2) 0.012(2) -0.0040(16) -0.0044(17) 0.0101(18)
C1 0.015(3) 0.016(2) 0.013(3) -0.002(2) 0.000 0.0074(17)
C2 0.022(4) 0.025(3) 0.009(3) -0.001(2) 0.000 0.0112(19)
C3 0.019(3) 0.024(3) 0.016(3) 0.002(2) 0.004(2) 0.009(2)
C4 0.021(3) 0.026(3) 0.013(3) -0.003(2) -0.004(2) 0.009(2)
C5 0.016(4) 0.033(3) 0.010(3) -0.001(3) 0.000 0.0082(18)
C6 0.020(3) 0.023(3) 0.020(3) -0.005(2) -0.002(2) 0.010(2)
C7 0.022(3) 0.024(3) 0.017(3) -0.003(2) -0.003(2) 0.012(2)
C8 0.030(3) 0.033(3) 0.032(3) -0.017(3) -0.012(2) 0.017(3)
C9 0.040(4) 0.052(4) 0.041(4) -0.025(3) -0.015(3) 0.030(3)
C10 0.048(4) 0.063(5) 0.062(5) -0.028(4) -0.021(4) 0.044(4)
C11 0.031(3) 0.048(4) 0.036(4) -0.019(3) -0.012(3) 0.025(3)
C12 0.023(3) 0.035(3) 0.014(3) -0.006(2) -0.006(2) 0.015(2)

loop_
_atom_type_symbol
_atom_type_description
_atom_type_scat_dispersion_real
_atom_type_scat_dispersion_imag
_atom_type_scat_source
C C 0.0033 0.0016 'International Tables Vol C Tables 4.2.6.8 and 6.1.1.4'
H H 0.0000 0.0000 'International Tables Vol C Tables 4.2.6.8 and 6.1.1.4'
N N 0.0061 0.0033 'International Tables Vol C Tables 4.2.6.8 and 6.1.1.4'
O O 0.0106 0.0060 'International Tables Vol C Tables 4.2.6.8 and 6.1.1.4'
Ni Ni 0.3393 1.1124 'International Tables Vol C Tables 4.2.6.8 and 6.1.1.4'
B B 0.0013 0.0007 'International Tables Vol C Tables 4.2.6.8 and 6.1.1.4'
F F 0.0171 0.0103 'International Tables Vol C Tables 4.2.6.8 and 6.1.1.4'

loop_
_geom_angle_atom_site_label_1
_geom_angle_atom_site_label_2
_geom_angle_atom_site_label_3
_geom_angle
_geom_angle_site_symmetry_1
_geom_angle_site_symmetry_3
O1 Ni1 O1 94.87(14) . 3_455
O1 Ni1 O1 94.87(14) . 2_565
O1 Ni1 O1 94.87(14) 3_455 2_565
O1 Ni1 N2 92.32(15) . 10_455
O1 Ni1 N2 81.63(16) 3_455 10_455
O1 Ni1 N2 172.25(14) 2_565 10_455
O1 Ni1 N2 81.63(16) . 11
O1 Ni1 N2 172.25(14) 3_455 11
O1 Ni1 N2 92.32(15) 2_565 11
N2 Ni1 N2 91.57(17) 10_455 11
O1 Ni1 N2 172.25(15) . 12_565
O1 Ni1 N2 92.32(15) 3_455 12_565
O1 Ni1 N2 81.63(16) 2_565 12_565
N2 Ni1 N2 91.57(17) 10_455 12_565
N2 Ni1 N2 91.57(17) 11 12_565
F1 F1 B1 77.5(12) 4_665 .
B1 F2 F2 48.5(9) . 4_665
C1 O1 Ni1 127.1(3) . .
C6 N1 C12 107.8(4) . .
C6 N1 C4 124.3(4) . .
C12 N1 C4 127.6(4) . .
C6 N2 C7 104.7(4) . .
C6 N2 Ni1 121.8(4) . 10_566
C7 N2 Ni1 132.3(3) . 10_566
F1 B1 F1 25(3) 4_665 .
F1 B1 F2 126.5(13) 4_665 4_665
F1 B1 F2 150.2(17) . 4_665
F1 B1 F2 150.2(17) 4_665 .
F1 B1 F2 126.5(13) . .
F2 B1 F2 83.0(18) 4_665 .
O1 C1 O1 128.6(7) . 5_565
O1 C1 C2 115.7(3) . .
O1 C1 C2 115.7(3) 5_565 .
C3 C2 C3 121.1(7) 5_565 .
C3 C2 C1 119.5(3) 5_565 .
C3 C2 C1 119.5(3) . .
C4 C3 C2 118.5(5) . .
C4 C3 H3 120.7 . .
C2 C3 H3 120.7 . .
C3 C4 C5 121.8(5) . .
C3 C4 N1 120.2(4) . .
C5 C4 N1 117.9(5) . .
C4 C5 C4 118.2(7) . 5_565
C4 C5 H5 120.9 . .
C4 C5 H5 120.9 5_565 .
N2 C6 N1 113.2(4) . .
N2 C6 H6 123.4 . .
N1 C6 H6 123.4 . .
C8 C7 N2 130.5(5) . .
C8 C7 C12 119.7(5) . .
N2 C7 C12 109.8(4) . .
C9 C8 C7 117.5(5) . .
C9 C8 H8 121.3 . .
C7 C8 H8 121.3 . .
C8 C9 C10 121.5(6) . .
C8 C9 H9 119.3 . .
C10 C9 H9 119.3 . .
C11 C10 C9 122.3(6) . .
C11 C10 H10 118.8 . .
C9 C10 H10 118.8 . .
C12 C11 C10 115.8(6) . .
C12 C11 H11 122.1 . .
C10 C11 H11 122.1 . .
N1 C12 C11 132.2(5) . .
N1 C12 C7 104.5(4) . .
C11 C12 C7 123.2(5) . .

loop_
_geom_bond_atom_site_label_1
_geom_bond_atom_site_label_2
_geom_bond_distance
_geom_bond_site_symmetry_2
Ni1 O1 2.041(4) .
Ni1 O1 2.041(4) 3_455
Ni1 O1 2.041(4) 2_565
Ni1 N2 2.123(4) 10_455
Ni1 N2 2.123(4) 11
Ni1 N2 2.123(4) 12_565
F1 F1 0.51(5) 4_665
F1 B1 1.164(18) .
F2 B1 1.181(15) .
F2 F2 1.57(2) 4_665
O1 C1 1.252(5) .
N1 C6 1.362(7) .
N1 C12 1.382(7) .
N1 C4 1.448(6) .
N2 C6 1.316(6) .
N2 C7 1.404(7) .
N2 Ni1 2.123(4) 10_566
B1 F1 1.164(18) 4_665
B1 F2 1.181(15) 4_665
C1 O1 1.252(5) 5_565
C1 C2 1.524(10) .
C2 C3 1.388(6) 5_565
C2 C3 1.388(6) .
C3 C4 1.376(7) .
C3 H3 0.9300 .
C4 C5 1.383(6) .
C5 C4 1.383(6) 5_565
C5 H5 0.9300 .
C6 H6 0.9300 .
C7 C8 1.399(8) .
C7 C12 1.414(7) .
C8 C9 1.386(8) .
C8 H8 0.9300 .
C9 C10 1.398(9) .
C9 H9 0.9300 .
C10 C11 1.388(9) .
C10 H10 0.9300 .
C11 C12 1.383(8) .
C11 H11 0.9300 .

loop_
_geom_torsion_atom_site_label_1
_geom_torsion_atom_site_label_2
_geom_torsion_atom_site_label_3
_geom_torsion_atom_site_label_4
_geom_torsion
_geom_torsion_site_symmetry_1
_geom_torsion_site_symmetry_4
O1 Ni1 O1 C1 -96.8(3) 3_455 .
O1 Ni1 O1 C1 -1.5(4) 2_565 .
N2 Ni1 O1 C1 -178.6(4) 10_455 .
N2 Ni1 O1 C1 90.1(4) 11 .
N2 Ni1 O1 C1 61.3(12) 12_565 .
F1 F1 B1 F2 25(10) 4_665 4_665
F1 F1 B1 F2 -165(6) 4_665 .
F2 F2 B1 F1 172(3) 4_665 4_665
F2 F2 B1 F1 -175(2) 4_665 .
Ni1 O1 C1 O1 41.8(2) . 5_565
Ni1 O1 C1 C2 -138.2(2) . .
O1 C1 C2 C3 10.5(3) . 5_565
O1 C1 C2 C3 -169.5(3) 5_565 5_565
O1 C1 C2 C3 -169.5(3) . .
O1 C1 C2 C3 10.5(3) 5_565 .
C3 C2 C3 C4 0.5(4) 5_565 .
C1 C2 C3 C4 -179.5(4) . .
C2 C3 C4 C5 -1.0(7) . .
C2 C3 C4 N1 -178.8(4) . .
C6 N1 C4 C3 137.3(5) . .
C12 N1 C4 C3 -50.0(8) . .
C6 N1 C4 C5 -40.6(7) . .
C12 N1 C4 C5 132.1(5) . .
C3 C4 C5 C4 0.5(4) . 5_565
N1 C4 C5 C4 178.4(5) . 5_565
C7 N2 C6 N1 -0.7(6) . .
Ni1 N2 C6 N1 168.0(3) 10_566 .
C12 N1 C6 N2 1.4(6) . .
C4 N1 C6 N2 175.4(5) . .
C6 N2 C7 C8 -179.0(6) . .
Ni1 N2 C7 C8 14.0(9) 10_566 .
C6 N2 C7 C12 -0.3(6) . .
Ni1 N2 C7 C12 -167.3(4) 10_566 .
N2 C7 C8 C9 175.9(6) . .
C12 C7 C8 C9 -2.6(9) . .
C7 C8 C9 C10 1.3(11) . .
C8 C9 C10 C11 0.5(13) . .
C9 C10 C11 C12 -0.9(12) . .
C6 N1 C12 C11 175.7(7) . .
C4 N1 C12 C11 2.1(10) . .
C6 N1 C12 C7 -1.5(6) . .
C4 N1 C12 C7 -175.1(5) . .
C10 C11 C12 N1 -177.4(7) . .
C10 C11 C12 C7 -0.6(10) . .
C8 C7 C12 N1 179.9(5) . .
N2 C7 C12 N1 1.1(6) . .
C8 C7 C12 C11 2.4(9) . .
N2 C7 C12 C11 -176.4(6) . .

loop_
_platon_squeeze_void_nr
_platon_squeeze_void_average_x
_platon_squeeze_void_average_y
_platon_squeeze_void_average_z
_platon_squeeze_void_volume
_platon_squeeze_void_count_electrons
_platon_squeeze_void_content
1 0.000 0.000 -0.005 494 84 ' '
